data_4113967
loop_
_publ_author_name
'F. A. Cotton'
'James P. Donahue'
'Carlos A. Murillo'
'Lisa M. P\'erez'
'Rongmin Yu'

_publ_section_title
;
 Cyclic Polyamidato Dianions as Bridges between Mo24+ Units: Synthesis,
 Crystal Structures, Electrochemistry, Absorption Spectra, and Electronic
 Structures
;
_journal_name_full 'Journal of the American Chemical Society'
_journal_page_first 8900
_journal_page_last 8910
_journal_paper_doi 10.1021/ja0358044
_journal_volume 125
_journal_year 2003
_chemical_formula_moiety
;
 [[(H3 C O C6 H4 N)2 C H]3 Mo2]2 (O C N C (O) N C O N (H)) , (C6 H5 Cl) ,
 (H3 C H2 C O C H2 C H3)
;
_chemical_formula_sum 'C103 H106 Cl Mo4 N15 O16'
_chemical_formula_weight 2229.24
_chemical_name_common
;
 [Mo2(DAniF)3]2(mu-cyanurateH),C6H5Cl,Et2O
;
_chemical_name_systematic
; 
 ? 
;
_space_group_IT_number 15
_symmetry_cell_setting monoclinic
_symmetry_space_group_name_Hall '-C 2yc'
_symmetry_space_group_name_H-M 'C 1 2/c 1'
_atom_sites_solution_hydrogens geom
_atom_sites_solution_primary direct
_atom_sites_solution_secondary difmap
_audit_creation_method SHELXL-97
_cell_angle_alpha 90.00
_cell_angle_beta 94.8570(10)
_cell_angle_gamma 90.00
_cell_formula_units_Z 8
_cell_length_a 30.021(2)
_cell_length_b 11.8606(9)
_cell_length_c 56.867(4)
_cell_measurement_reflns_used 6851
_cell_measurement_temperature 213(2)
_cell_measurement_theta_max 22.49
_cell_measurement_theta_min 2.38
_cell_volume 20176(2)
_computing_cell_refinement 'SAINT 6.28A 2001'
_computing_data_collection 'SMART 5.618 2000'
_computing_data_reduction 'SAINT 6.28A 2001'
_computing_molecular_graphics 'SHELXTL V. 5.03 (Siemens, 1994)'
_computing_publication_material CIFTAB
_computing_structure_refinement 'SHELXL-97 (Sheldrick, 1997)'
_computing_structure_solution 'SHELXS-97 (Sheldrick, 1990)'
_diffrn_ambient_temperature 213(2)
_diffrn_measured_fraction_theta_full 0.995
_diffrn_measured_fraction_theta_max 0.995
_diffrn_measurement_device 'Bruker SMART 1000'
_diffrn_measurement_device_type 'area detector'
_diffrn_measurement_method 'omega scans'
_diffrn_radiation_monochromator graphite
_diffrn_radiation_source 'normal-focus sealed tube'
_diffrn_radiation_type MoK\a
_diffrn_radiation_wavelength 0.71073
_diffrn_reflns_av_R_equivalents 0.0487
_diffrn_reflns_av_sigmaI/netI 0.0497
_diffrn_reflns_limit_h_max 32
_diffrn_reflns_limit_h_min -30
_diffrn_reflns_limit_k_max 12
_diffrn_reflns_limit_k_min -12
_diffrn_reflns_limit_l_max 61
_diffrn_reflns_limit_l_min -60
_diffrn_reflns_number 45692
_diffrn_reflns_theta_full 22.53
_diffrn_reflns_theta_max 22.53
_diffrn_reflns_theta_min 1.59
_diffrn_standards_number 'none (area detector data)'
_exptl_absorpt_coefficient_mu 0.585
_exptl_absorpt_correction_T_max 0.9597
_exptl_absorpt_correction_T_min 0.7707
_exptl_absorpt_correction_type multi-scan
_exptl_crystal_colour yellow
_exptl_crystal_density_diffrn 1.468
_exptl_crystal_description plate
_exptl_crystal_F_000 9136
_exptl_crystal_size_max 0.47
_exptl_crystal_size_mid 0.34
_exptl_crystal_size_min 0.07
_refine_diff_density_max 0.862
_refine_diff_density_min -0.786
_refine_diff_density_rms 0.094
_refine_ls_extinction_method none
_refine_ls_goodness_of_fit_ref 1.088
_refine_ls_hydrogen_treatment noref
_refine_ls_matrix_type full
_refine_ls_number_parameters 1023
_refine_ls_number_reflns 13180
_refine_ls_number_restraints 0
_refine_ls_restrained_S_all 1.088
_refine_ls_R_factor_all 0.0992
_refine_ls_R_factor_gt 0.0727
_refine_ls_shift/su_max 0.010
_refine_ls_shift/su_mean 0.000
_refine_ls_structure_factor_coef Fsqd
_refine_ls_weighting_details 'calc w=1/[\s^2^(Fo^2^)+(0.0417P)^2^+295.0417P] where P=(Fo^2^+2Fc^2^)/3'
_refine_ls_weighting_scheme calc
_refine_ls_wR_factor_gt 0.1539
_refine_ls_wR_factor_ref 0.1699
_reflns_number_gt 9842
_reflns_number_total 13180
_reflns_threshold_expression I>2sigma(I)
_cod_data_source_file ja0358044si20030425_064324_1.cif
_cod_data_source_block '[Mo2(DAniF)3]2(mu-cyanurate),C6H5Cl,Et2O'
_cod_original_cell_volume 20176(3)
_cod_database_code 4113967

loop_
_symmetry_equiv_pos_as_xyz
'x, y, z'
'-x, y, -z+1/2'
'x+1/2, y+1/2, z'
'-x+1/2, y+1/2, -z+1/2'
'-x, -y, -z'
'x, -y, z-1/2'
'-x+1/2, -y+1/2, -z'
'x+1/2, -y+1/2, z-1/2'

loop_
_atom_site_label
_atom_site_type_symbol
_atom_site_fract_x
_atom_site_fract_y
_atom_site_fract_z
_atom_site_U_iso_or_equiv
_atom_site_adp_type
_atom_site_occupancy
_atom_site_symmetry_multiplicity
_atom_site_calc_flag
_atom_site_refinement_flags
_atom_site_disorder_assembly
_atom_site_disorder_group
Mo1 Mo 0.11821(2) -0.29694(7) 0.191900(12) 0.0467(2) Uani 1 1 d . . .
Mo2 Mo 0.06523(3) -0.19930(7) 0.176577(12) 0.0477(2) Uani 1 1 d . A .
Mo3 Mo 0.14325(3) -0.13235(7) 0.054352(13) 0.0497(2) Uani 1 1 d . A .
Mo4 Mo 0.08673(3) -0.06183(7) 0.067878(12) 0.0459(2) Uani 1 1 d . A .
O1 O 0.15583(17) -0.3019(5) 0.16167(9) 0.0476(14) Uani 1 1 d . . .
O2 O 0.16654(18) -0.2220(5) 0.08540(9) 0.0476(15) Uani 1 1 d . . .
O3 O 0.04866(18) -0.0860(5) 0.12226(9) 0.0441(14) Uani 1 1 d . . .
O4 O 0.1884(3) -0.8489(7) 0.17280(14) 0.086(2) Uani 1 1 d . . .
O5 O -0.1546(3) -0.3172(9) 0.13905(18) 0.117(3) Uani 1 1 d . . .
O6 O 0.1655(2) -0.5052(7) 0.30766(11) 0.083(2) Uani 1 1 d . . .
O8 O 0.3299(3) -0.1782(10) 0.24646(15) 0.112(3) Uani 1 1 d . . .
O9 O 0.0037(2) 0.3615(6) 0.19317(12) 0.0717(19) Uani 1 1 d . A .
O11 O 0.0253(2) 0.4635(5) 0.10619(11) 0.0671(18) Uani 1 1 d . B .
O13 O -0.0540(5) 0.3769(12) 0.0371(2) 0.169(5) Uani 1 1 d . . .
O16 O 0.2409(2) -0.3845(7) 0.12879(13) 0.080(2) Uani 1 1 d . . .
N1 N 0.0897(2) -0.4508(6) 0.17757(11) 0.0461(18) Uani 1 1 d . . .
N2 N 0.0293(2) -0.3444(6) 0.16278(11) 0.0443(17) Uani 1 1 d . . .
N3 N 0.0883(2) -0.3090(7) 0.22438(11) 0.0517(19) Uani 1 1 d . . .
N4 N 0.0297(2) -0.2059(7) 0.20729(12) 0.058(2) Uani 1 1 d . . .
N5 N 0.1559(2) -0.1509(7) 0.20358(12) 0.055(2) Uani 1 1 d . . .
N6 N 0.0960(3) -0.0457(7) 0.18905(12) 0.057(2) Uani 1 1 d . . .
N7 N 0.1853(3) 0.0037(7) 0.06858(13) 0.062(2) Uani 1 1 d . . .
N8 N 0.1223(2) 0.0854(6) 0.08136(11) 0.0457(18) Uani 1 1 d . . .
N9 N 0.1291(3) -0.0542(7) 0.02103(12) 0.061(2) Uani 1 1 d . . .
N10 N 0.0686(3) 0.0277(6) 0.03602(12) 0.055(2) Uani 1 1 d . . .
N11 N 0.1081(3) -0.2809(6) 0.04253(12) 0.058(2) Uani 1 1 d . . .
N12 N 0.0446(3) -0.2000(7) 0.05510(11) 0.056(2) Uani 1 1 d . . .
N13 N 0.1003(2) -0.1939(6) 0.14326(10) 0.0387(16) Uani 1 1 d . . .
N14 N 0.1063(2) -0.1491(5) 0.10229(10) 0.0368(16) Uani 1 1 d . . .
N15 N 0.1595(3) -0.2615(7) 0.12335(12) 0.049(2) Uani 1 1 d . . .
H15 H 0.180(2) -0.299(7) 0.1246(13) 0.03(2) Uiso 1 1 d . . .
C1 C 0.1378(3) -0.2522(7) 0.14329(13) 0.039(2) Uani 1 1 d . A .
C2 C 0.1435(3) -0.2106(7) 0.10313(13) 0.041(2) Uani 1 1 d . A .
C3 C 0.0830(3) -0.1397(7) 0.12250(12) 0.0360(19) Uani 1 1 d . A .
C4 C 0.0498(3) -0.4437(9) 0.16500(14) 0.052(2) Uani 1 1 d . . .
H4 H 0.0367 -0.5076 0.1579 0.062 Uiso 1 1 calc R . .
C5 C 0.1147(3) -0.5527(8) 0.17580(14) 0.048(2) Uani 1 1 d . . .
C6 C 0.1434(3) -0.5904(9) 0.19455(16) 0.060(3) Uani 1 1 d . . .
H6 H 0.1464 -0.5485 0.2084 0.072 Uiso 1 1 calc R . .
C7 C 0.1671(3) -0.6878(9) 0.19309(17) 0.070(3) Uani 1 1 d . . .
H7 H 0.1856 -0.7122 0.2060 0.084 Uiso 1 1 calc R . .
C8 C 0.1640(3) -0.7507(9) 0.17249(18) 0.064(3) Uani 1 1 d . . .
C9 C 0.1367(3) -0.7123(10) 0.15364(18) 0.074(3) Uani 1 1 d . . .
H9 H 0.1342 -0.7539 0.1397 0.089 Uiso 1 1 calc R . .
C10 C 0.1129(3) -0.6144(9) 0.15483(16) 0.068(3) Uani 1 1 d . . .
H10 H 0.0955 -0.5887 0.1416 0.082 Uiso 1 1 calc R . .
C11 C 0.1807(4) -0.9227(11) 0.1531(2) 0.104(4) Uani 1 1 d . . .
H11A H 0.1491 -0.9338 0.1497 0.155 Uiso 1 1 calc R . .
H11B H 0.1948 -0.9940 0.1567 0.155 Uiso 1 1 calc R . .
H11C H 0.1930 -0.8901 0.1396 0.155 Uiso 1 1 calc R . .
C12 C -0.0173(3) -0.3425(9) 0.15485(15) 0.054(2) Uani 1 1 d . . .
C13 C -0.0461(3) -0.4314(10) 0.15865(17) 0.068(3) Uani 1 1 d . . .
H13 H -0.0348 -0.4989 0.1650 0.082 Uiso 1 1 calc R . .
C14 C -0.0910(3) -0.4195(11) 0.15312(19) 0.079(3) Uani 1 1 d . . .
H14 H -0.1101 -0.4790 0.1557 0.095 Uiso 1 1 calc R . .
C15 C -0.1083(3) -0.3192(13) 0.1436(2) 0.088(4) Uani 1 1 d . . .
C16 C -0.0805(3) -0.2316(11) 0.13939(18) 0.079(3) Uani 1 1 d . . .
H16 H -0.0921 -0.1645 0.1330 0.095 Uiso 1 1 calc R . .
C17 C -0.0343(3) -0.2444(9) 0.14490(16) 0.065(3) Uani 1 1 d . . .
H17 H -0.0150 -0.1859 0.1418 0.078 Uiso 1 1 calc R . .
C18 C -0.1730(4) -0.2172(14) 0.1302(4) 0.156(7) Uani 1 1 d . . .
H18A H -0.1659 -0.1574 0.1412 0.234 Uiso 1 1 calc R . .
H18B H -0.2049 -0.2250 0.1277 0.234 Uiso 1 1 calc R . .
H18C H -0.1611 -0.1999 0.1155 0.234 Uiso 1 1 calc R . .
C19 C 0.0493(3) -0.2583(8) 0.22597(14) 0.053(2) Uani 1 1 d . A .
H19 H 0.0357 -0.2596 0.2401 0.064 Uiso 1 1 calc R . .
C20 C 0.1088(3) -0.3630(8) 0.24541(14) 0.054(2) Uani 1 1 d . . .
C21 C 0.0843(3) -0.4306(9) 0.25973(15) 0.060(3) Uani 1 1 d . . .
H21 H 0.0544 -0.4454 0.2553 0.072 Uiso 1 1 calc R . .
C22 C 0.1043(3) -0.4763(9) 0.28071(16) 0.064(3) Uani 1 1 d . . .
H22 H 0.0877 -0.5193 0.2905 0.076 Uiso 1 1 calc R . .
C23 C 0.1486(3) -0.4565(10) 0.28652(15) 0.067(3) Uani 1 1 d . . .
C24 C 0.1738(3) -0.3918(9) 0.27272(17) 0.069(3) Uani 1 1 d . . .
H24 H 0.2038 -0.3782 0.2772 0.083 Uiso 1 1 calc R . .
C25 C 0.1537(3) -0.3467(9) 0.25194(16) 0.064(3) Uani 1 1 d . . .
H25 H 0.1708 -0.3047 0.2422 0.077 Uiso 1 1 calc R . .
C26 C 0.2090(4) -0.4690(12) 0.3171(2) 0.102(4) Uani 1 1 d . . .
H26A H 0.2309 -0.4931 0.3069 0.153 Uiso 1 1 calc R . .
H26B H 0.2156 -0.5015 0.3325 0.153 Uiso 1 1 calc R . .
H26C H 0.2095 -0.3883 0.3184 0.153 Uiso 1 1 calc R . .
O7A O -0.1344(5) -0.0079(12) 0.2215(3) 0.083(3) Uiso 0.544(7) 1 d P A 1
C27A C -0.0129(3) -0.1658(10) 0.2110(2) 0.046(3) Uiso 0.544(7) 1 d PG A 1
C28A C -0.0524(4) -0.2113(9) 0.2005(2) 0.049(3) Uiso 0.544(7) 1 d PG A 1
H28A H -0.0516 -0.2759 0.1913 0.059 Uiso 0.544(7) 1 calc PR A 1
C29A C -0.0930(3) -0.1602(10) 0.2038(2) 0.057(3) Uiso 0.544(7) 1 d PG A 1
H29A H -0.1195 -0.1907 0.1968 0.068 Uiso 0.544(7) 1 calc PR A 1
C30A C -0.0942(3) -0.0636(10) 0.2176(2) 0.052(3) Uiso 0.544(7) 1 d PG A 1
C31A C -0.0547(4) -0.0181(9) 0.2281(2) 0.082(5) Uiso 0.544(7) 1 d PG A 1
H31A H -0.0555 0.0465 0.2373 0.099 Uiso 0.544(7) 1 calc PR A 1
C32A C -0.0140(3) -0.0692(10) 0.2248(2) 0.068(4) Uiso 0.544(7) 1 d PG A 1
H32A H 0.0124 -0.0387 0.2317 0.082 Uiso 0.544(7) 1 calc PR A 1
C33A C -0.1742(9) -0.053(2) 0.2090(4) 0.090(6) Uiso 0.544(7) 1 d P A 1
H33A H -0.1710 -0.0517 0.1923 0.134 Uiso 0.544(7) 1 calc PR A 1
H33B H -0.1995 -0.0085 0.2124 0.134 Uiso 0.544(7) 1 calc PR A 1
H33C H -0.1784 -0.1295 0.2139 0.134 Uiso 0.544(7) 1 calc PR A 1
O7B O -0.1460(6) -0.0232(15) 0.2054(3) 0.083(3) Uiso 0.456(7) 1 d P A 2
C27B C -0.0149(4) -0.1467(12) 0.2081(3) 0.046(3) Uiso 0.456(7) 1 d PG A 2
C28B C -0.0497(5) -0.2241(9) 0.2080(3) 0.049(3) Uiso 0.456(7) 1 d PG A 2
H28B H -0.0436 -0.3009 0.2087 0.059 Uiso 0.456(7) 1 calc PR A 2
C29B C -0.0937(4) -0.1866(11) 0.2067(3) 0.057(3) Uiso 0.456(7) 1 d PG A 2
H29B H -0.1170 -0.2384 0.2066 0.068 Uiso 0.456(7) 1 calc PR A 2
C30B C -0.1029(4) -0.0718(12) 0.2056(3) 0.052(3) Uiso 0.456(7) 1 d PG A 2
C31B C -0.0681(5) 0.0056(9) 0.2057(3) 0.082(5) Uiso 0.456(7) 1 d PG A 2
H31B H -0.0743 0.0824 0.2050 0.099 Uiso 0.456(7) 1 calc PR A 2
C32B C -0.0241(4) -0.0319(11) 0.2070(3) 0.068(4) Uiso 0.456(7) 1 d PG A 2
H32B H -0.0008 0.0199 0.2071 0.082 Uiso 0.456(7) 1 calc PR A 2
C33B C -0.1828(9) -0.100(2) 0.2007(5) 0.090(6) Uiso 0.456(7) 1 d P A 2
H33D H -0.1766 -0.1495 0.1879 0.134 Uiso 0.456(7) 1 calc PR A 2
H33E H -0.2096 -0.0587 0.1964 0.134 Uiso 0.456(7) 1 calc PR A 2
H33F H -0.1865 -0.1446 0.2145 0.134 Uiso 0.456(7) 1 calc PR A 2
C34 C 0.1366(3) -0.0515(9) 0.20019(15) 0.060(3) Uani 1 1 d . A .
H34 H 0.1513 0.0138 0.2056 0.072 Uiso 1 1 calc R . .
C35 C 0.2003(3) -0.1563(9) 0.21399(16) 0.058(3) Uani 1 1 d . . .
C36 C 0.2155(3) -0.0912(10) 0.23348(16) 0.071(3) Uani 1 1 d . . .
H36 H 0.1961 -0.0397 0.2396 0.085 Uiso 1 1 calc R . .
C37 C 0.2584(4) -0.1015(12) 0.24393(18) 0.088(4) Uani 1 1 d . . .
H37 H 0.2675 -0.0577 0.2570 0.106 Uiso 1 1 calc R . .
C38 C 0.2879(4) -0.1761(12) 0.23509(19) 0.081(4) Uani 1 1 d . . .
C39 C 0.2742(3) -0.2430(11) 0.21635(18) 0.077(3) Uani 1 1 d . . .
H39 H 0.2935 -0.2954 0.2105 0.092 Uiso 1 1 calc R . .
C40 C 0.2305(3) -0.2308(10) 0.20608(16) 0.068(3) Uani 1 1 d . . .
H40 H 0.2214 -0.2758 0.1932 0.081 Uiso 1 1 calc R . .
C41 C 0.3626(5) -0.2452(14) 0.2358(3) 0.132(6) Uani 1 1 d . . .
H41A H 0.3526 -0.3221 0.2347 0.199 Uiso 1 1 calc R . .
H41B H 0.3905 -0.2417 0.2453 0.199 Uiso 1 1 calc R . .
H41C H 0.3665 -0.2168 0.2203 0.199 Uiso 1 1 calc R . .
C42 C 0.0737(3) 0.0604(8) 0.19018(16) 0.058(3) Uani 1 1 d . A .
C43 C 0.0476(3) 0.1017(9) 0.17113(16) 0.064(3) Uani 1 1 d . . .
H43 H 0.0451 0.0613 0.1571 0.077 Uiso 1 1 calc R A .
C44 C 0.0250(3) 0.2017(9) 0.17252(16) 0.063(3) Uani 1 1 d . A .
H44 H 0.0082 0.2291 0.1593 0.076 Uiso 1 1 calc R . .
C45 C 0.0270(3) 0.2620(8) 0.19321(16) 0.059(3) Uani 1 1 d . . .
C46 C 0.0522(4) 0.2214(9) 0.21252(17) 0.078(3) Uani 1 1 d . A .
H46 H 0.0537 0.2611 0.2267 0.093 Uiso 1 1 calc R . .
C47 C 0.0754(4) 0.1214(9) 0.21105(17) 0.077(3) Uani 1 1 d . . .
H47 H 0.0926 0.0946 0.2243 0.092 Uiso 1 1 calc R A .
C48 C 0.0130(4) 0.4355(9) 0.21268(17) 0.072(3) Uani 1 1 d . . .
H48A H 0.0031 0.4017 0.2267 0.108 Uiso 1 1 calc R A .
H48B H -0.0024 0.5056 0.2096 0.108 Uiso 1 1 calc R . .
H48C H 0.0446 0.4491 0.2149 0.108 Uiso 1 1 calc R . .
C49 C 0.1658(3) 0.0869(8) 0.07908(16) 0.059(3) Uani 1 1 d . B .
H49 H 0.1828 0.1477 0.0850 0.070 Uiso 1 1 calc R . .
O10A O 0.3735(6) -0.0445(16) 0.0773(3) 0.108(4) Uiso 0.554(10) 1 d P B 1
C50A C 0.2349(4) -0.0094(13) 0.0731(3) 0.052(3) Uiso 0.554(10) 1 d PG B 1
C51A C 0.2610(5) 0.0372(15) 0.0920(2) 0.090(4) Uiso 0.554(10) 1 d PG B 1
H51A H 0.2476 0.0774 0.1036 0.108 Uiso 0.554(10) 1 calc PR B 1
C52A C 0.3072(5) 0.0236(15) 0.0936(2) 0.104(5) Uiso 0.554(10) 1 d PG B 1
H52A H 0.3247 0.0547 0.1063 0.124 Uiso 0.554(10) 1 calc PR B 1
C53A C 0.3272(4) -0.0366(14) 0.0764(3) 0.077(5) Uiso 0.554(10) 1 d PG B 1
C54A C 0.3010(5) -0.0831(14) 0.0575(3) 0.111(6) Uiso 0.554(10) 1 d PG B 1
H54A H 0.3144 -0.1234 0.0460 0.133 Uiso 0.554(10) 1 calc PR B 1
C55A C 0.2549(4) -0.0695(13) 0.0559(2) 0.089(5) Uiso 0.554(10) 1 d PG B 1
H55A H 0.2374 -0.1007 0.0432 0.107 Uiso 0.554(10) 1 calc PR B 1
C56A C 0.3976(12) 0.006(3) 0.0920(6) 0.113(7) Uiso 0.554(10) 1 d P B 1
H56A H 0.3935 0.0855 0.0898 0.170 Uiso 0.554(10) 1 calc PR B 1
H56B H 0.4283 -0.0131 0.0902 0.170 Uiso 0.554(10) 1 calc PR B 1
H56C H 0.3903 -0.0152 0.1075 0.170 Uiso 0.554(10) 1 calc PR B 1
O10B O 0.3680(7) 0.009(2) 0.0652(4) 0.108(4) Uiso 0.446(10) 1 d P B 2
C50B C 0.2296(4) 0.0112(16) 0.0659(3) 0.052(3) Uiso 0.446(10) 1 d PG B 2
C51B C 0.2555(6) 0.033(2) 0.0869(3) 0.090(4) Uiso 0.446(10) 1 d PG B 2
H51B H 0.2418 0.0459 0.1007 0.108 Uiso 0.446(10) 1 calc PR B 2
C52B C 0.3018(6) 0.0338(19) 0.0872(3) 0.104(5) Uiso 0.446(10) 1 d PG B 2
H52B H 0.3192 0.0481 0.1012 0.124 Uiso 0.446(10) 1 calc PR B 2
C53B C 0.3223(4) 0.0139(17) 0.0665(4) 0.077(5) Uiso 0.446(10) 1 d PG B 2
C54B C 0.2963(6) -0.0074(19) 0.0456(3) 0.111(6) Uiso 0.446(10) 1 d PG B 2
H54B H 0.3100 -0.0207 0.0318 0.133 Uiso 0.446(10) 1 calc PR B 2
C55B C 0.2500(6) -0.0087(17) 0.0453(3) 0.089(5) Uiso 0.446(10) 1 d PG B 2
H55B H 0.2327 -0.0229 0.0312 0.107 Uiso 0.446(10) 1 calc PR B 2
C56B C 0.3969(15) 0.048(4) 0.0858(7) 0.113(7) Uiso 0.446(10) 1 d P B 2
H56D H 0.3879 0.1225 0.0902 0.170 Uiso 0.446(10) 1 calc PR B 2
H56E H 0.4274 0.0502 0.0819 0.170 Uiso 0.446(10) 1 calc PR B 2
H56F H 0.3943 -0.0025 0.0988 0.170 Uiso 0.446(10) 1 calc PR B 2
C57 C 0.1002(3) 0.1847(8) 0.08812(15) 0.048(2) Uani 1 1 d . B .
C58 C 0.0609(3) 0.1754(7) 0.09947(16) 0.053(2) Uani 1 1 d . . .
H58 H 0.0507 0.1044 0.1034 0.063 Uiso 1 1 calc R B .
C59 C 0.0372(3) 0.2696(8) 0.10491(16) 0.057(2) Uani 1 1 d . B .
H59 H 0.0109 0.2615 0.1123 0.068 Uiso 1 1 calc R . .
C60 C 0.0517(3) 0.3750(8) 0.09955(15) 0.051(2) Uani 1 1 d . . .
C61 C 0.0903(3) 0.3879(9) 0.08839(18) 0.067(3) Uani 1 1 d . B .
H61 H 0.1001 0.4593 0.0845 0.081 Uiso 1 1 calc R . .
C62 C 0.1141(3) 0.2926(8) 0.08303(17) 0.065(3) Uani 1 1 d . . .
H62 H 0.1405 0.3015 0.0757 0.077 Uiso 1 1 calc R B .
C63 C 0.0389(4) 0.5747(8) 0.1011(2) 0.092(4) Uani 1 1 d . . .
H63A H 0.0690 0.5866 0.1078 0.137 Uiso 1 1 calc R B .
H63B H 0.0194 0.6278 0.1078 0.137 Uiso 1 1 calc R . .
H63C H 0.0376 0.5851 0.0843 0.137 Uiso 1 1 calc R . .
C64 C 0.0937(4) 0.0140(8) 0.01840(15) 0.062(3) Uani 1 1 d . B .
H64 H 0.0868 0.0515 0.0042 0.075 Uiso 1 1 calc R . .
O12A O 0.2274(6) -0.1229(14) -0.0569(3) 0.100(4) Uiso 0.607(6) 1 d P B 1
C65A C 0.1485(3) -0.0768(8) 0.00017(14) 0.038(3) Uiso 0.607(6) 1 d PG B 1
C66A C 0.1495(3) 0.0042(7) -0.01742(18) 0.065(4) Uiso 0.607(6) 1 d PG B 1
H66A H 0.1339 0.0714 -0.0163 0.078 Uiso 0.607(6) 1 calc PR B 1
C67A C 0.1740(4) -0.0151(8) -0.03673(16) 0.075(4) Uiso 0.607(6) 1 d PG B 1
H67A H 0.1746 0.0392 -0.0485 0.089 Uiso 0.607(6) 1 calc PR B 1
C68A C 0.1974(3) -0.1154(10) -0.03845(16) 0.060(3) Uiso 0.607(6) 1 d PG B 1
C69A C 0.1963(3) -0.1965(8) -0.02085(19) 0.082(5) Uiso 0.607(6) 1 d PG B 1
H69A H 0.2120 -0.2637 -0.0220 0.099 Uiso 0.607(6) 1 calc PR B 1
C70A C 0.1719(4) -0.1772(7) -0.00154(16) 0.067(4) Uiso 0.607(6) 1 d PG B 1
H70A H 0.1712 -0.2315 0.0102 0.081 Uiso 0.607(6) 1 calc PR B 1
C71A C 0.2203(11) -0.109(3) -0.0746(6) 0.164(10) Uiso 0.607(6) 1 d P B 1
H71A H 0.2260 -0.1771 -0.0831 0.247 Uiso 0.607(6) 1 calc PR B 1
H71B H 0.2388 -0.0497 -0.0797 0.247 Uiso 0.607(6) 1 calc PR B 1
H71C H 0.1894 -0.0889 -0.0776 0.247 Uiso 0.607(6) 1 calc PR B 1
O12B O 0.2383(9) -0.165(2) -0.0529(5) 0.100(4) Uiso 0.393(6) 1 d P B 2
C65B C 0.1632(5) -0.0622(13) 0.0020(2) 0.038(3) Uiso 0.393(6) 1 d PG B 2
C66B C 0.1418(4) -0.0860(14) -0.0200(3) 0.065(4) Uiso 0.393(6) 1 d PG B 2
H66B H 0.1107 -0.0844 -0.0222 0.078 Uiso 0.393(6) 1 calc PR B 2
C67B C 0.1667(5) -0.1122(15) -0.0388(2) 0.075(4) Uiso 0.393(6) 1 d PG B 2
H67B H 0.1524 -0.1281 -0.0536 0.089 Uiso 0.393(6) 1 calc PR B 2
C68B C 0.2131(5) -0.1146(15) -0.0355(3) 0.060(3) Uiso 0.393(6) 1 d PG B 2
C69B C 0.2346(4) -0.0908(15) -0.0134(3) 0.082(5) Uiso 0.393(6) 1 d PG B 2
H69B H 0.2656 -0.0924 -0.0112 0.099 Uiso 0.393(6) 1 calc PR B 2
C70B C 0.2096(5) -0.0646(14) 0.0053(2) 0.067(4) Uiso 0.393(6) 1 d PG B 2
H70B H 0.2239 -0.0487 0.0201 0.081 Uiso 0.393(6) 1 calc PR B 2
C71B C 0.2258(17) -0.219(4) -0.0713(9) 0.164(10) Uiso 0.393(6) 1 d P B 2
H71D H 0.2225 -0.2974 -0.0674 0.247 Uiso 0.393(6) 1 calc PR B 2
H71E H 0.2478 -0.2117 -0.0825 0.247 Uiso 0.393(6) 1 calc PR B 2
H71F H 0.1977 -0.1900 -0.0779 0.247 Uiso 0.393(6) 1 calc PR B 2
C72 C 0.0366(4) 0.1164(9) 0.03409(15) 0.057(3) Uani 1 1 d . B .
C73 C 0.0504(4) 0.2230(11) 0.03068(19) 0.085(4) Uani 1 1 d . . .
H73 H 0.0803 0.2367 0.0284 0.102 Uiso 1 1 calc R B .
C74 C 0.0202(6) 0.3133(11) 0.0305(2) 0.100(5) Uani 1 1 d . B .
H74 H 0.0299 0.3862 0.0278 0.120 Uiso 1 1 calc R . .
C75 C -0.0220(6) 0.2944(14) 0.0342(3) 0.104(5) Uani 1 1 d . B .
C76 C -0.0360(5) 0.1880(17) 0.0377(3) 0.122(5) Uani 1 1 d . . .
H76 H -0.0658 0.1746 0.0402 0.147 Uiso 1 1 calc R C .
C77 C -0.0063(5) 0.0987(13) 0.0373(3) 0.113(5) Uani 1 1 d . B .
H77 H -0.0165 0.0256 0.0394 0.136 Uiso 1 1 calc R . .
C78A C -0.0384(9) 0.484(3) 0.0391(5) 0.131(8) Uiso 0.592(19) 1 d P C 1
H78A H -0.0286 0.5084 0.0242 0.197 Uiso 0.592(19) 1 calc PR C 1
H78B H -0.0138 0.4876 0.0510 0.197 Uiso 0.592(19) 1 calc PR C 1
H78C H -0.0619 0.5334 0.0434 0.197 Uiso 0.592(19) 1 calc PR C 1
C78B C -0.0778(14) 0.414(3) 0.0210(7) 0.131(8) Uiso 0.408(19) 1 d P C 2
H78D H -0.0635 0.4775 0.0143 0.197 Uiso 0.408(19) 1 calc PR C 2
H78E H -0.1056 0.4381 0.0266 0.197 Uiso 0.408(19) 1 calc PR C 2
H78F H -0.0835 0.3570 0.0091 0.197 Uiso 0.408(19) 1 calc PR C 2
C79 C 0.0645(4) -0.2838(9) 0.04518(16) 0.068(3) Uani 1 1 d . B .
H79 H 0.0479 -0.3464 0.0399 0.081 Uiso 1 1 calc R . .
O14A O 0.2078(7) -0.6610(19) 0.0125(4) 0.085(3) Uiso 0.381(5) 1 d P B 1
C80A C 0.1394(5) -0.3783(11) 0.0340(3) 0.041(3) Uiso 0.381(5) 1 d PG B 1
C81A C 0.1751(5) -0.3671(10) 0.0202(3) 0.054(3) Uiso 0.381(5) 1 d PG B 1
H81A H 0.1840 -0.2958 0.0156 0.064 Uiso 0.381(5) 1 calc PR B 1
C82A C 0.1975(4) -0.4623(13) 0.0131(3) 0.059(4) Uiso 0.381(5) 1 d PG B 1
H82A H 0.2214 -0.4547 0.0039 0.071 Uiso 0.381(5) 1 calc PR B 1
C83A C 0.1842(6) -0.5687(11) 0.0200(3) 0.061(4) Uiso 0.381(5) 1 d PG B 1
C84A C 0.1485(6) -0.5800(11) 0.0339(3) 0.083(5) Uiso 0.381(5) 1 d PG B 1
H84A H 0.1396 -0.6513 0.0384 0.100 Uiso 0.381(5) 1 calc PR B 1
C85A C 0.1261(5) -0.4848(14) 0.0409(3) 0.076(4) Uiso 0.381(5) 1 d PG B 1
H85A H 0.1022 -0.4924 0.0502 0.091 Uiso 0.381(5) 1 calc PR B 1
C86A C 0.2140(11) -0.730(3) 0.0236(7) 0.076(5) Uiso 0.381(5) 1 d P B 1
H86A H 0.2331 -0.7067 0.0372 0.114 Uiso 0.381(5) 1 calc PR B 1
H86B H 0.2284 -0.7879 0.0154 0.114 Uiso 0.381(5) 1 calc PR B 1
H86C H 0.1863 -0.7574 0.0286 0.114 Uiso 0.381(5) 1 calc PR B 1
O14B O 0.1708(4) -0.6873(11) 0.0101(2) 0.085(3) Uiso 0.619(5) 1 d P B 2
C80B C 0.1223(3) -0.3838(7) 0.03434(16) 0.041(3) Uiso 0.619(5) 1 d PG B 2
C81B C 0.1594(3) -0.4317(8) 0.04683(14) 0.054(3) Uiso 0.619(5) 1 d PG B 2
H81B H 0.1723 -0.3968 0.0604 0.064 Uiso 0.619(5) 1 calc PR B 2
C82B C 0.1773(3) -0.5318(8) 0.03904(16) 0.059(4) Uiso 0.619(5) 1 d PG B 2
H82B H 0.2021 -0.5638 0.0474 0.071 Uiso 0.619(5) 1 calc PR B 2
C83B C 0.1580(3) -0.5839(7) 0.01876(18) 0.061(4) Uiso 0.619(5) 1 d PG B 2
C84B C 0.1210(4) -0.5360(9) 0.00628(15) 0.083(5) Uiso 0.619(5) 1 d PG B 2
H84B H 0.1081 -0.5709 -0.0073 0.100 Uiso 0.619(5) 1 calc PR B 2
C85B C 0.1031(3) -0.4360(9) 0.01407(16) 0.076(4) Uiso 0.619(5) 1 d PG B 2
H85B H 0.0783 -0.4039 0.0057 0.091 Uiso 0.619(5) 1 calc PR B 2
C86B C 0.2007(7) -0.7628(18) 0.0228(4) 0.076(5) Uiso 0.619(5) 1 d P B 2
H86D H 0.1886 -0.7843 0.0372 0.114 Uiso 0.619(5) 1 calc PR B 2
H86E H 0.2290 -0.7264 0.0263 0.114 Uiso 0.619(5) 1 calc PR B 2
H86F H 0.2046 -0.8287 0.0134 0.114 Uiso 0.619(5) 1 calc PR B 2
O15A O -0.1392(5) -0.2276(15) 0.0610(2) 0.085(3) Uiso 0.610(14) 1 d P B 3
C87A C -0.0010(3) -0.2117(11) 0.0554(2) 0.047(3) Uiso 0.610(14) 1 d PG B 3
C88A C -0.0284(4) -0.2476(11) 0.03591(18) 0.062(3) Uiso 0.610(14) 1 d PG B 3
H88A H -0.0159 -0.2688 0.0222 0.075 Uiso 0.610(14) 1 calc PR B 3
C89A C -0.0745(4) -0.2517(12) 0.03695(18) 0.076(4) Uiso 0.610(14) 1 d PG B 3
H89A H -0.0928 -0.2757 0.0239 0.091 Uiso 0.610(14) 1 calc PR B 3
C90A C -0.0932(3) -0.2200(13) 0.0575(2) 0.069(4) Uiso 0.610(14) 1 d PG B 3
C91A C -0.0658(4) -0.1842(12) 0.07700(18) 0.068(4) Uiso 0.610(14) 1 d PG B 3
H91A H -0.0783 -0.1630 0.0907 0.082 Uiso 0.610(14) 1 calc PR B 3
C92A C -0.0197(4) -0.1800(11) 0.07597(18) 0.062(3) Uiso 0.610(14) 1 d PG B 3
H92A H -0.0014 -0.1561 0.0890 0.074 Uiso 0.610(14) 1 calc PR B 3
C93A C -0.1675(8) -0.286(2) 0.0437(4) 0.106(6) Uiso 0.610(14) 1 d P B 3
H93A H -0.1755 -0.2370 0.0306 0.160 Uiso 0.610(14) 1 calc PR B 3
H93B H -0.1941 -0.3102 0.0505 0.160 Uiso 0.610(14) 1 calc PR B 3
H93C H -0.1520 -0.3509 0.0383 0.160 Uiso 0.610(14) 1 calc PR B 3
O15B O -0.1412(7) -0.161(2) 0.0623(4) 0.085(3) Uiso 0.390(14) 1 d P B 4
C87B C -0.0065(5) -0.1825(18) 0.0561(3) 0.047(3) Uiso 0.390(14) 1 d PG B 4
C88B C -0.0353(6) -0.2134(18) 0.0367(3) 0.062(3) Uiso 0.390(14) 1 d PG B 4
H88B H -0.0238 -0.2383 0.0230 0.075 Uiso 0.390(14) 1 calc PR B 4
C89B C -0.0813(6) -0.207(2) 0.0380(3) 0.076(4) Uiso 0.390(14) 1 d PG B 4
H89B H -0.1005 -0.2275 0.0250 0.091 Uiso 0.390(14) 1 calc PR B 4
C90B C -0.0984(5) -0.170(2) 0.0585(3) 0.069(4) Uiso 0.390(14) 1 d PG B 4
C91B C -0.0696(6) -0.1387(19) 0.0779(3) 0.068(4) Uiso 0.390(14) 1 d PG B 4
H91B H -0.0811 -0.1138 0.0916 0.082 Uiso 0.390(14) 1 calc PR B 4
C92B C -0.0237(6) -0.1452(18) 0.0767(3) 0.062(3) Uiso 0.390(14) 1 d PG B 4
H92B H -0.0044 -0.1246 0.0896 0.074 Uiso 0.390(14) 1 calc PR B 4
C93B C -0.1743(12) -0.194(4) 0.0427(6) 0.106(6) Uiso 0.390(14) 1 d P B 4
H93D H -0.1842 -0.1274 0.0341 0.160 Uiso 0.390(14) 1 calc PR B 4
H93E H -0.1994 -0.2293 0.0490 0.160 Uiso 0.390(14) 1 calc PR B 4
H93F H -0.1607 -0.2450 0.0324 0.160 Uiso 0.390(14) 1 calc PR B 4
C94 C 0.2348(6) -0.5036(16) 0.1353(3) 0.154(7) Uiso 1 1 d . . .
H94A H 0.2635 -0.5405 0.1387 0.184 Uiso 1 1 calc R . .
H94B H 0.2180 -0.5094 0.1491 0.184 Uiso 1 1 calc R . .
C95 C 0.2098(6) -0.5549(17) 0.1145(4) 0.184(8) Uiso 1 1 d . . .
H95A H 0.1817 -0.5170 0.1114 0.275 Uiso 1 1 calc R . .
H95B H 0.2047 -0.6332 0.1175 0.275 Uiso 1 1 calc R . .
H95C H 0.2269 -0.5477 0.1010 0.275 Uiso 1 1 calc R . .
C96 C 0.2733(6) -0.3336(15) 0.1444(3) 0.141(6) Uiso 1 1 d . . .
H96A H 0.3022 -0.3678 0.1429 0.169 Uiso 1 1 calc R . .
H96B H 0.2657 -0.3438 0.1606 0.169 Uiso 1 1 calc R . .
C97 C 0.2749(6) -0.2119(16) 0.1388(3) 0.169(7) Uiso 1 1 d . . .
H97A H 0.2791 -0.2026 0.1223 0.254 Uiso 1 1 calc R . .
H97B H 0.2993 -0.1774 0.1481 0.254 Uiso 1 1 calc R . .
H97C H 0.2474 -0.1769 0.1422 0.254 Uiso 1 1 calc R . .
Cl1A Cl -0.1069(3) 0.2645(9) 0.16460(16) 0.161(3) Uiso 0.672(9) 1 d P D 1
C1SA C -0.0937(6) 0.2053(16) 0.1382(3) 0.106(6) Uiso 0.672(9) 1 d PG D 1
C2SA C -0.1064(6) 0.2552(15) 0.1166(3) 0.175(10) Uiso 0.672(9) 1 d PG D 1
H2SA H -0.1242 0.3195 0.1159 0.210 Uiso 0.672(9) 1 calc PR D 1
C3SA C -0.0926(7) 0.2090(17) 0.0960(3) 0.116(6) Uiso 0.672(9) 1 d PG D 1
H3SA H -0.1011 0.2424 0.0815 0.140 Uiso 0.672(9) 1 calc PR D 1
C4SA C -0.0660(7) 0.1129(17) 0.0970(3) 0.153(8) Uiso 0.672(9) 1 d PG D 1
H4SA H -0.0567 0.0820 0.0832 0.184 Uiso 0.672(9) 1 calc PR D 1
C5SA C -0.0532(7) 0.0630(14) 0.1186(3) 0.146(8) Uiso 0.672(9) 1 d PG D 1
H5SA H -0.0354 -0.0013 0.1193 0.175 Uiso 0.672(9) 1 calc PR D 1
C6SA C -0.0671(6) 0.1092(15) 0.1393(3) 0.124(7) Uiso 0.672(9) 1 d PG D 1
H6SA H -0.0585 0.0758 0.1537 0.148 Uiso 0.672(9) 1 calc PR D 1
Cl1B Cl -0.1126(6) 0.1930(17) 0.1754(3) 0.161(3) Uiso 0.328(9) 1 d P D 2
C1SB C -0.0986(12) 0.165(3) 0.1488(5) 0.106(6) Uiso 0.328(9) 1 d PG D 2
C2SB C -0.1091(13) 0.231(3) 0.1289(7) 0.175(10) Uiso 0.328(9) 1 d PG D 2
H2SB H -0.1254 0.2968 0.1300 0.210 Uiso 0.328(9) 1 calc PR D 2
C3SB C -0.0952(14) 0.197(3) 0.1072(6) 0.116(6) Uiso 0.328(9) 1 d PG D 2
H3SB H -0.1022 0.2411 0.0939 0.140 Uiso 0.328(9) 1 calc PR D 2
C4SB C -0.0709(15) 0.098(4) 0.1055(5) 0.153(8) Uiso 0.328(9) 1 d PG D 2
H4SB H -0.0616 0.0760 0.0911 0.184 Uiso 0.328(9) 1 calc PR D 2
C5SB C -0.0604(14) 0.033(3) 0.1255(7) 0.146(8) Uiso 0.328(9) 1 d PG D 2
H5SB H -0.0441 -0.0335 0.1244 0.175 Uiso 0.328(9) 1 calc PR D 2
C6SB C -0.0743(12) 0.066(3) 0.1471(6) 0.124(7) Uiso 0.328(9) 1 d PG D 2
H6SB H -0.0673 0.0222 0.1605 0.148 Uiso 0.328(9) 1 calc PR D 2

loop_
_atom_site_aniso_label
_atom_site_aniso_U_11
_atom_site_aniso_U_22
_atom_site_aniso_U_33
_atom_site_aniso_U_23
_atom_site_aniso_U_13
_atom_site_aniso_U_12
Mo1 0.0467(5) 0.0659(5) 0.0273(4) 0.0011(4) 0.0023(3) 0.0037(4)
Mo2 0.0493(5) 0.0659(6) 0.0281(4) -0.0014(4) 0.0051(3) 0.0084(4)
Mo3 0.0727(5) 0.0488(5) 0.0288(4) 0.0006(4) 0.0117(4) 0.0074(4)
Mo4 0.0601(5) 0.0496(5) 0.0283(4) 0.0017(3) 0.0054(3) 0.0033(4)
O1 0.043(3) 0.068(4) 0.032(3) 0.005(3) 0.002(3) 0.008(3)
O2 0.056(4) 0.061(4) 0.027(3) -0.003(3) 0.012(3) 0.003(3)
O3 0.044(3) 0.054(4) 0.034(3) 0.002(3) 0.001(3) 0.009(3)
O4 0.089(5) 0.080(5) 0.087(6) -0.016(5) -0.001(4) 0.028(5)
O5 0.055(5) 0.145(9) 0.148(8) 0.036(7) -0.008(5) 0.005(5)
O6 0.077(5) 0.128(7) 0.042(4) 0.023(4) -0.003(4) 0.014(5)
O8 0.076(6) 0.175(10) 0.078(6) 0.028(6) -0.035(5) -0.029(6)
O9 0.093(5) 0.058(5) 0.063(4) -0.004(4) -0.002(4) 0.008(4)
O11 0.084(5) 0.050(4) 0.067(4) -0.004(3) 0.011(4) 0.019(4)
O13 0.186(12) 0.152(12) 0.154(11) -0.024(9) -0.065(9) 0.071(10)
O16 0.072(5) 0.091(6) 0.076(5) -0.005(4) 0.005(4) 0.020(4)
N1 0.045(4) 0.062(5) 0.030(4) 0.004(3) -0.002(3) 0.004(4)
N2 0.046(4) 0.059(5) 0.027(4) 0.007(3) -0.001(3) 0.004(4)
N3 0.044(4) 0.079(6) 0.033(4) -0.004(4) 0.009(3) -0.004(4)
N4 0.056(5) 0.087(6) 0.030(4) -0.003(4) 0.010(3) 0.000(4)
N5 0.048(5) 0.075(6) 0.040(4) -0.002(4) 0.000(4) 0.001(4)
N6 0.061(5) 0.073(6) 0.034(4) -0.011(4) -0.005(4) 0.015(4)
N7 0.070(5) 0.062(5) 0.057(5) -0.009(4) 0.029(4) -0.003(4)
N8 0.063(5) 0.044(4) 0.032(4) -0.006(3) 0.011(3) 0.002(4)
N9 0.092(6) 0.054(5) 0.041(4) 0.004(4) 0.021(4) 0.025(5)
N10 0.074(5) 0.058(5) 0.033(4) 0.004(4) 0.005(4) 0.007(4)
N11 0.088(6) 0.050(5) 0.036(4) -0.003(4) -0.002(4) 0.004(5)
N12 0.079(5) 0.063(5) 0.023(4) -0.002(4) -0.004(4) -0.008(5)
N13 0.036(4) 0.049(4) 0.031(4) 0.000(3) -0.002(3) 0.007(3)
N14 0.039(4) 0.044(4) 0.027(4) -0.005(3) 0.003(3) 0.002(3)
N15 0.045(5) 0.069(6) 0.031(4) 0.000(4) 0.000(4) 0.019(4)
C1 0.041(5) 0.049(5) 0.027(4) -0.001(4) 0.004(4) -0.006(4)
C2 0.054(5) 0.048(5) 0.023(4) 0.000(4) 0.001(4) -0.003(5)
C3 0.045(5) 0.037(5) 0.026(4) 0.001(4) 0.000(4) -0.010(4)
C4 0.062(6) 0.064(7) 0.030(5) 0.002(4) 0.002(4) -0.005(5)
C5 0.048(5) 0.058(6) 0.035(5) -0.004(4) -0.005(4) 0.004(5)
C6 0.058(6) 0.073(7) 0.048(6) -0.004(5) -0.009(5) 0.007(6)
C7 0.068(7) 0.088(8) 0.052(6) -0.002(6) -0.009(5) 0.027(6)
C8 0.060(6) 0.066(7) 0.067(7) -0.003(6) 0.007(5) 0.014(6)
C9 0.078(7) 0.085(8) 0.057(7) -0.018(6) -0.008(6) 0.013(7)
C10 0.080(7) 0.081(8) 0.039(5) -0.009(5) -0.018(5) 0.016(6)
C11 0.122(11) 0.094(10) 0.095(9) -0.024(8) 0.013(8) 0.031(8)
C12 0.042(5) 0.073(7) 0.046(5) 0.013(5) -0.003(4) -0.001(5)
C13 0.050(6) 0.090(8) 0.064(7) 0.009(6) 0.002(5) 0.003(6)
C14 0.056(7) 0.105(10) 0.077(8) 0.026(7) 0.001(6) -0.013(7)
C15 0.041(6) 0.134(12) 0.088(8) 0.033(8) -0.005(6) 0.002(7)
C16 0.054(7) 0.109(10) 0.072(7) 0.036(7) -0.002(5) 0.011(7)
C17 0.059(7) 0.085(8) 0.051(6) 0.022(6) 0.000(5) -0.005(6)
C18 0.066(9) 0.127(14) 0.27(2) 0.020(15) -0.016(11) 0.028(9)
C19 0.066(6) 0.070(7) 0.025(5) -0.002(4) 0.017(4) -0.010(5)
C20 0.063(6) 0.073(7) 0.026(5) -0.002(5) 0.007(4) -0.006(5)
C21 0.060(6) 0.084(7) 0.035(5) 0.002(5) 0.004(4) 0.003(6)
C22 0.058(6) 0.086(8) 0.048(6) 0.011(5) 0.013(5) -0.007(6)
C23 0.071(7) 0.096(8) 0.035(5) 0.014(5) 0.014(5) 0.013(6)
C24 0.053(6) 0.095(8) 0.059(6) 0.008(6) 0.001(5) 0.000(6)
C25 0.066(7) 0.088(8) 0.037(5) 0.005(5) 0.002(5) -0.009(6)
C26 0.089(9) 0.147(13) 0.065(8) 0.019(8) -0.020(7) 0.009(9)
C34 0.068(7) 0.068(7) 0.043(5) -0.002(5) -0.001(5) -0.006(6)
C35 0.061(6) 0.072(7) 0.041(5) 0.009(5) 0.001(5) -0.009(6)
C36 0.068(7) 0.102(9) 0.042(6) -0.003(6) -0.003(5) -0.021(6)
C37 0.094(9) 0.127(11) 0.043(6) 0.000(7) -0.005(6) -0.043(9)
C38 0.063(7) 0.123(11) 0.052(7) 0.018(7) -0.021(6) -0.018(7)
C39 0.057(7) 0.118(10) 0.054(6) 0.005(7) -0.006(5) 0.002(6)
C40 0.056(6) 0.101(9) 0.044(6) -0.003(6) -0.008(5) -0.008(6)
C41 0.082(10) 0.150(15) 0.153(15) 0.023(12) -0.063(10) -0.004(10)
C42 0.067(6) 0.063(7) 0.043(6) -0.011(5) 0.000(5) 0.009(5)
C43 0.083(7) 0.068(7) 0.039(5) -0.015(5) -0.008(5) 0.002(6)
C44 0.075(7) 0.072(7) 0.041(5) -0.007(5) -0.012(5) 0.004(6)
C45 0.074(7) 0.055(6) 0.046(6) 0.000(5) -0.002(5) 0.004(5)
C46 0.118(9) 0.071(8) 0.040(6) -0.018(5) -0.020(6) 0.022(7)
C47 0.111(9) 0.070(7) 0.045(6) -0.008(5) -0.018(6) 0.026(7)
C48 0.090(8) 0.069(7) 0.056(6) -0.013(6) 0.000(6) 0.019(6)
C49 0.063(7) 0.064(7) 0.051(6) -0.012(5) 0.020(5) -0.008(5)
C57 0.052(5) 0.051(6) 0.042(5) 0.003(4) 0.005(4) 0.004(5)
C58 0.063(6) 0.040(5) 0.057(6) -0.009(4) 0.016(5) 0.000(5)
C59 0.062(6) 0.053(6) 0.058(6) -0.001(5) 0.020(5) 0.004(5)
C60 0.062(6) 0.044(6) 0.046(5) -0.006(4) -0.002(5) 0.006(5)
C61 0.082(7) 0.048(6) 0.073(7) 0.000(5) 0.016(6) -0.008(6)
C62 0.072(7) 0.051(7) 0.074(7) -0.004(5) 0.031(6) -0.008(6)
C63 0.149(11) 0.042(7) 0.088(8) 0.004(6) 0.035(8) 0.029(7)
C64 0.106(8) 0.056(6) 0.026(5) 0.014(4) 0.011(5) 0.013(6)
C72 0.075(7) 0.060(7) 0.034(5) 0.003(5) 0.004(5) 0.018(6)
C73 0.101(9) 0.076(9) 0.075(8) -0.013(7) -0.014(7) 0.023(8)
C74 0.142(13) 0.076(9) 0.075(8) -0.024(7) -0.032(9) 0.037(10)
C75 0.109(12) 0.086(11) 0.115(11) -0.018(9) 0.002(9) 0.065(11)
C76 0.111(12) 0.143(16) 0.110(12) -0.004(11) -0.003(9) 0.033(12)
C77 0.102(11) 0.100(11) 0.137(13) 0.025(9) 0.009(10) 0.027(9)
C79 0.103(9) 0.056(7) 0.041(6) -0.003(5) -0.012(6) -0.014(7)

loop_
_atom_type_symbol
_atom_type_description
_atom_type_scat_dispersion_real
_atom_type_scat_dispersion_imag
_atom_type_scat_source
C C 0.0033 0.0016 'International Tables Vol C Tables 4.2.6.8 and 6.1.1.4'
H H 0.0000 0.0000 'International Tables Vol C Tables 4.2.6.8 and 6.1.1.4'
N N 0.0061 0.0033 'International Tables Vol C Tables 4.2.6.8 and 6.1.1.4'
O O 0.0106 0.0060 'International Tables Vol C Tables 4.2.6.8 and 6.1.1.4'
Cl Cl 0.1484 0.1585 'International Tables Vol C Tables 4.2.6.8 and 6.1.1.4'
Mo Mo -1.6832 0.6857 'International Tables Vol C Tables 4.2.6.8 and 6.1.1.4'

loop_
_geom_angle_atom_site_label_1
_geom_angle_atom_site_label_2
_geom_angle_atom_site_label_3
_geom_angle
_geom_angle_publ_flag
Mo2 Mo1 N3 92.1(2) y
Mo2 Mo1 O1 96.59(15) y
N3 Mo1 O1 171.3(3) y
Mo2 Mo1 N5 92.6(2) y
N3 Mo1 N5 92.1(3) y
O1 Mo1 N5 88.3(2) y
Mo2 Mo1 N1 92.76(18) y
N3 Mo1 N1 95.1(3) y
O1 Mo1 N1 83.8(2) y
N5 Mo1 N1 170.9(3) y
Mo1 Mo2 N4 93.1(2) y
Mo1 Mo2 N6 92.4(2) y
N4 Mo2 N6 89.5(3) y
Mo1 Mo2 N2 92.83(19) y
N4 Mo2 N2 89.9(3) y
N6 Mo2 N2 174.8(3) y
Mo1 Mo2 N13 88.46(16) y
N4 Mo2 N13 177.7(3) y
N6 Mo2 N13 92.1(3) y
N2 Mo2 N13 88.4(2) y
Mo4 Mo3 N9 92.7(2) y
Mo4 Mo3 O2 96.56(14) y
N9 Mo3 O2 170.8(2) y
Mo4 Mo3 N11 92.9(2) y
N9 Mo3 N11 91.3(3) y
O2 Mo3 N11 88.2(2) y
Mo4 Mo3 N7 91.7(2) y
N9 Mo3 N7 94.3(3) y
O2 Mo3 N7 85.5(3) y
N11 Mo3 N7 172.5(3) y
Mo3 Mo4 N10 92.5(2) y
Mo3 Mo4 N8 93.56(19) y
N10 Mo4 N8 88.9(3) y
Mo3 Mo4 N12 92.5(2) y
N10 Mo4 N12 89.6(3) y
N8 Mo4 N12 173.9(3) y
Mo3 Mo4 N14 88.63(16) y
N10 Mo4 N14 177.5(3) y
N8 Mo4 N14 88.8(2) y
N12 Mo4 N14 92.6(2) y
C1 O1 Mo1 115.3(5) y
C2 O2 Mo3 116.1(5) y
C8 O4 C11 117.4(9) n
C18 O5 C15 116.3(11) n
C23 O6 C26 117.0(9) n
C38 O8 C41 116.5(11) n
C45 O9 C48 117.5(7) n
C60 O11 C63 117.9(8) n
C78B O13 C78A 84(2) n
C78B O13 C75 123(2) n
C78A O13 C75 115.7(19) n
C96 O16 C94 110.4(12) n
C4 N1 C5 117.7(7) y
C4 N1 Mo1 117.2(6) y
C5 N1 Mo1 123.4(5) y
C4 N2 C12 118.4(8) y
C4 N2 Mo2 117.4(6) y
C12 N2 Mo2 123.4(6) y
C19 N3 C20 117.4(7) y
C19 N3 Mo1 117.9(6) y
C20 N3 Mo1 124.5(6) y
C19 N4 C27A 112.9(8) y
C19 N4 C27B 121.6(8) y
C27A N4 C27B 10.0(9) y
C19 N4 Mo2 117.2(6) y
C27A N4 Mo2 129.9(7) y
C27B N4 Mo2 121.1(7) y
C34 N5 C35 119.2(9) y
C34 N5 Mo1 117.5(6) y
C35 N5 Mo1 123.3(7) y
C34 N6 C42 116.0(8) y
C34 N6 Mo2 117.9(7) y
C42 N6 Mo2 125.1(6) y
C49 N7 C50B 118.7(11) y
C49 N7 C50A 118.3(9) y
C50B N7 C50A 19.1(11) y
C49 N7 Mo3 117.4(6) y
C50B N7 Mo3 123.7(9) y
C50A N7 Mo3 121.9(7) y
C49 N8 C57 120.1(8) y
C49 N8 Mo4 116.1(6) y
C57 N8 Mo4 122.7(6) y
C64 N9 C65A 114.1(8) y
C64 N9 C65B 121.7(8) y
C65A N9 C65B 17.6(7) y
C64 N9 Mo3 117.5(6) y
C65A N9 Mo3 127.7(6) y
C65B N9 Mo3 120.1(7) y
C64 N10 C72 117.4(8) y
C64 N10 Mo4 117.8(6) y
C72 N10 Mo4 123.8(5) y
C79 N11 C80B 110.5(9) y
C79 N11 C80A 128.9(10) y
C80B N11 C80A 18.5(7) y
C79 N11 Mo3 116.8(7) y
C80B N11 Mo3 132.4(7) y
C80A N11 Mo3 114.0(8) y
C79 N12 C87A 114.7(9) y
C79 N12 C87B 127.2(11) y
C87A N12 C87B 13.5(11) y
C79 N12 Mo4 116.4(7) y
C87A N12 Mo4 128.8(8) y
C87B N12 Mo4 116.0(9) y
C1 N13 C3 119.7(7) y
C1 N13 Mo2 116.4(5) y
C3 N13 Mo2 123.8(5) y
C2 N14 C3 119.3(7) y
C2 N14 Mo4 116.1(5) y
C3 N14 Mo4 124.6(5) y
C2 N15 C1 120.8(8) y
O1 C1 N13 123.0(7) y
O1 C1 N15 116.3(7) y
N13 C1 N15 120.7(7) y
O2 C2 N14 122.6(7) y
O2 C2 N15 116.5(8) y
N14 C2 N15 120.8(7) y
O3 C3 N14 121.1(7) y
O3 C3 N13 120.2(7) y
N14 C3 N13 118.7(7) y
N2 C4 N1 119.4(8) y
C6 C5 C10 117.7(9) n
C6 C5 N1 120.9(8) n
C10 C5 N1 121.4(8) n
C7 C6 C5 121.4(9) n
C6 C7 C8 120.6(9) n
C9 C8 O4 125.0(10) n
C9 C8 C7 118.4(10) n
O4 C8 C7 116.6(9) n
C10 C9 C8 121.6(10) n
C9 C10 C5 120.3(9) n
C17 C12 C13 119.4(9) n
C17 C12 N2 117.6(9) n
C13 C12 N2 122.8(9) n
C14 C13 C12 120.0(10) n
C13 C14 C15 120.5(11) n
C16 C15 C14 120.4(10) n
C16 C15 O5 124.7(12) n
C14 C15 O5 115.0(11) n
C15 C16 C17 119.0(10) n
C12 C17 C16 120.7(10) n
N4 C19 N3 119.5(7) y
C25 C20 C21 118.3(8) n
C25 C20 N3 119.8(8) n
C21 C20 N3 121.9(8) n
C20 C21 C22 120.7(9) n
C23 C22 C21 118.6(9) n
C22 C23 C24 122.1(9) n
C22 C23 O6 114.6(9) n
C24 C23 O6 123.3(10) n
C23 C24 C25 118.9(9) n
C20 C25 C24 121.3(9) n
C30A O7A C33A 115.7(16) n
C28A C27A C32A 120.0 n
C28A C27A N4 124.2(8) n
C32A C27A N4 115.6(8) n
C29A C28A C27A 120.0 n
C28A C29A C30A 120.0 n
C31A C30A C29A 120.0 n
C31A C30A O7A 117.5(10) n
C29A C30A O7A 122.5(10) n
C30A C31A C32A 120.0 n
C31A C32A C27A 120.0 n
C30B O7B C33B 115.3(17) n
C28B C27B C32B 120.0 n
C28B C27B N4 111.1(9) n
C32B C27B N4 128.7(9) n
C27B C28B C29B 120.0 n
C30B C29B C28B 120.0 n
C29B C30B C31B 120.0 n
C29B C30B O7B 125.2(12) n
C31B C30B O7B 114.7(12) n
C32B C31B C30B 120.0 n
C31B C32B C27B 120.0 n
N5 C34 N6 119.3(9) y
C40 C35 C36 116.0(9) n
C40 C35 N5 121.2(9) n
C36 C35 N5 122.7(10) n
C37 C36 C35 121.6(11) n
C38 C37 C36 120.4(11) n
C39 C38 O8 124.3(13) n
C39 C38 C37 119.9(10) n
O8 C38 C37 115.8(12) n
C38 C39 C40 118.5(11) n
C35 C40 C39 123.5(10) n
C43 C42 C47 117.8(9) n
C43 C42 N6 121.2(8) n
C47 C42 N6 120.9(8) n
C44 C43 C42 121.0(9) n
C43 C44 C45 120.9(9) n
C46 C45 O9 123.5(9) n
C46 C45 C44 119.1(9) n
O9 C45 C44 117.4(8) n
C45 C46 C47 120.1(9) n
C46 C47 C42 121.1(9) n
N7 C49 N8 121.0(9) y
C56A O10A C53A 122(2) n
C51A C50A C55A 120.0 n
C51A C50A N7 125.5(10) n
C55A C50A N7 114.4(9) n
C52A C51A C50A 120.0 n
C51A C52A C53A 120.0 n
O10A C53A C54A 120.0(13) n
O10A C53A C52A 119.9(13) n
C54A C53A C52A 120.0 n
C53A C54A C55A 120.0 n
C54A C55A C50A 120.0 n
C53B O10B C56B 118(2) n
N7 C50B C51B 113.5(13) n
N7 C50B C55B 126.3(13) n
C51B C50B C55B 120.0 n
C52B C51B C50B 120.0 n
C53B C52B C51B 120.0 n
O10B C53B C52B 124.3(16) n
O10B C53B C54B 115.7(16) n
C52B C53B C54B 120.0 n
C55B C54B C53B 120.0 n
C54B C55B C50B 120.0 n
C62 C57 C58 116.8(8) n
C62 C57 N8 123.6(8) n
C58 C57 N8 119.4(8) n
C59 C58 C57 121.0(9) n
C60 C59 C58 120.7(8) n
C59 C60 C61 120.2(9) n
C59 C60 O11 115.5(8) n
C61 C60 O11 124.3(9) n
C60 C61 C62 118.8(9) n
C57 C62 C61 122.5(9) n
N10 C64 N9 119.5(8) y
C71A O12A C68A 128(3) n
C66A C65A C70A 120.0 n
C66A C65A N9 121.1(7) n
C70A C65A N9 118.4(7) n
C67A C66A C65A 120.0 n
C68A C67A C66A 120.0 n
C69A C68A C67A 120.0 n
C69A C68A O12A 122.3(10) n
C67A C68A O12A 117.0(10) n
C68A C69A C70A 120.0 n
C69A C70A C65A 120.0 n
C71B O12B C68B 131(3) n
C66B C65B C70B 120.0 n
C66B C65B N9 111.0(10) n
C70B C65B N9 128.2(10) n
C67B C66B C65B 120.0 n
C66B C67B C68B 120.0 n
C69B C68B C67B 120.0 n
C69B C68B O12B 118.6(15) n
C67B C68B O12B 119.9(15) n
C70B C69B C68B 120.0 n
C69B C70B C65B 120.0 n
C77 C72 C73 118.6(11) n
C77 C72 N10 121.9(11) n
C73 C72 N10 119.2(10) n
C72 C73 C74 120.6(13) n
C75 C74 C73 119.9(14) n
C74 C75 C76 119.8(13) n
C74 C75 O13 125.5(17) n
C76 C75 O13 114.5(17) n
C75 C76 C77 120.3(15) n
C72 C77 C76 120.8(15) n
N12 C79 N11 121.2(9) y
C86A O14A C83A 120(3) n
C81A C80A C85A 120.0 n
C81A C80A N11 127.3(10) n
C85A C80A N11 112.6(10) n
C80A C81A C82A 120.0 n
C83A C82A C81A 120.0 n
O14A C83A C82A 117.7(14) n
O14A C83A C84A 122.3(15) n
C82A C83A C84A 120.0 n
C83A C84A C85A 120.0 n
C84A C85A C80A 120.0 n
C83B O14B C86B 123.9(14) n
N11 C80B C81B 116.4(7) n
N11 C80B C85B 123.5(7) n
C81B C80B C85B 120.0 n
C82B C81B C80B 120.0 n
C83B C82B C81B 120.0 n
O14B C83B C82B 125.5(9) n
O14B C83B C84B 114.4(9) n
C82B C83B C84B 120.0 n
C83B C84B C85B 120.0 n
C84B C85B C80B 120.0 n
C90A O15A C93A 117.8(15) n
N12 C87A C88A 122.8(9) n
N12 C87A C92A 117.1(9) n
C88A C87A C92A 120.0 n
C87A C88A C89A 120.0 n
C90A C89A C88A 120.0 n
C91A C90A C89A 120.0 n
C91A C90A O15A 115.1(10) n
C89A C90A O15A 124.8(10) n
C90A C91A C92A 120.0 n
C91A C92A C87A 120.0 n
C90B O15B C93B 117(2) n
C88B C87B C92B 120.0 n
C88B C87B N12 119.1(12) n
C92B C87B N12 120.7(12) n
C87B C88B C89B 120.0 n
C90B C89B C88B 120.0 n
O15B C90B C91B 113.4(16) n
O15B C90B C89B 126.5(16) n
C91B C90B C89B 120.0 n
C90B C91B C92B 120.0 n
C91B C92B C87B 120.0 n
C95 C94 O16 105.0(15) n
O16 C96 C97 108.5(15) n
C2SA C1SA C6SA 120.0 n
C2SA C1SA Cl1A 121.8(11) n
C6SA C1SA Cl1A 118.1(11) n
C1SA C2SA C3SA 120.0 n
C4SA C3SA C2SA 120.0 n
C5SA C4SA C3SA 120.0 n
C4SA C5SA C6SA 120.0 n
C5SA C6SA C1SA 120.0 n
C2SB C1SB C6SB 120.0 n
C2SB C1SB Cl1B 126(2) n
C6SB C1SB Cl1B 114(2) n
C1SB C2SB C3SB 120.0 n
C4SB C3SB C2SB 120.0 n
C5SB C4SB C3SB 120.0 n
C6SB C5SB C4SB 120.0 n
C5SB C6SB C1SB 120.0 n

loop_
_geom_bond_atom_site_label_1
_geom_bond_atom_site_label_2
_geom_bond_distance
_geom_bond_publ_flag
Mo1 Mo2 2.0965(11) y
Mo1 N3 2.126(6) y
Mo1 O1 2.136(5) y
Mo1 N5 2.144(8) y
Mo1 N1 2.147(7) y
Mo2 N4 2.124(7) y
Mo2 N6 2.136(8) y
Mo2 N2 2.145(7) y
Mo2 N13 2.245(6) y
Mo3 Mo4 2.0956(11) y
Mo3 N9 2.120(7) y
Mo3 O2 2.128(5) y
Mo3 N11 2.133(8) y
Mo3 N7 2.163(8) y
Mo4 N10 2.130(7) y
Mo4 N8 2.153(7) y
Mo4 N12 2.158(8) y
Mo4 N14 2.248(6) y
O1 C1 1.280(9) y
O2 C2 1.277(9) y
O3 C3 1.211(9) y
O4 C8 1.375(11) n
O4 C11 1.425(13) n
O5 C18 1.386(16) n
O5 C15 1.393(12) n
O6 C23 1.391(11) n
O6 C26 1.434(13) n
O8 C38 1.369(12) n
O8 C41 1.435(17) n
O9 C45 1.372(11) n
O9 C48 1.424(11) n
O11 C60 1.388(10) n
O11 C63 1.417(12) n
O13 C78B 1.20(4) n
O13 C78A 1.36(3) n
O13 C75 1.390(15) n
O16 C96 1.398(17) n
O16 C94 1.475(18) n
N1 C4 1.345(10) y
N1 C5 1.430(11) y
N2 C4 1.331(11) y
N2 C12 1.432(10) y
N3 C19 1.328(11) y
N3 C20 1.447(11) y
N4 C19 1.324(11) y
N4 C27A 1.396(11) y
N4 C27B 1.516(13) y
N5 C34 1.322(12) y
N5 C35 1.413(11) y
N6 C34 1.328(11) y
N6 C42 1.429(12) y
N7 C49 1.317(11) y
N7 C50B 1.353(15) y
N7 C50A 1.496(13) y
N8 C49 1.324(11) y
N8 C57 1.420(11) y
N9 C64 1.335(11) y
N9 C65A 1.391(10) y
N9 C65B 1.551(13) y
N10 C64 1.313(11) y
N10 C72 1.423(12) y
N11 C79 1.329(12) y
N11 C80B 1.386(10) y
N11 C80A 1.590(13) y
N12 C79 1.312(12) y
N12 C87A 1.379(11) y
N12 C87B 1.554(16) y
N13 C1 1.320(10) y
N13 C3 1.404(10) y
N14 C2 1.332(10) y
N14 C3 1.398(9) y
N15 C2 1.351(10) y
N15 C1 1.360(10) y
C5 C6 1.386(12) n
C5 C10 1.396(12) n
C6 C7 1.364(13) n
C7 C8 1.385(13) n
C8 C9 1.371(13) n
C9 C10 1.367(14) n
C12 C17 1.373(13) n
C12 C13 1.393(13) n
C13 C14 1.364(13) n
C14 C15 1.389(16) n
C15 C16 1.366(15) n
C16 C17 1.405(13) n
C20 C25 1.380(12) n
C20 C21 1.396(12) n
C21 C22 1.399(12) n
C22 C23 1.363(13) n
C23 C24 1.370(13) n
C24 C25 1.388(13) n
O7A C30A 1.410(16) n
O7A C33A 1.44(3) n
C27A C28A 1.3900 n
C27A C32A 1.3900 n
C28A C29A 1.3900 n
C29A C30A 1.3900 n
C30A C31A 1.3900 n
C31A C32A 1.3900 n
O7B C30B 1.41(2) n
O7B C33B 1.44(3) n
C27B C28B 1.3900 n
C27B C32B 1.3900 n
C28B C29B 1.3900 n
C29B C30B 1.3900 n
C30B C31B 1.3900 n
C31B C32B 1.3900 n
C35 C40 1.368(13) n
C35 C36 1.395(13) n
C36 C37 1.378(15) n
C37 C38 1.377(16) n
C38 C39 1.364(15) n
C39 C40 1.398(13) n
C42 C43 1.373(12) n
C42 C47 1.387(13) n
C43 C44 1.371(13) n
C44 C45 1.373(12) n
C45 C46 1.367(13) n
C46 C47 1.382(14) n
O10A C56A 1.22(3) n
O10A C53A 1.389(19) n
C50A C51A 1.3900 n
C50A C55A 1.3900 n
C51A C52A 1.3900 n
C52A C53A 1.3900 n
C53A C54A 1.3900 n
C54A C55A 1.3900 n
O10B C53B 1.38(2) n
O10B C56B 1.47(4) n
C50B C51B 1.3900 n
C50B C55B 1.3900 n
C51B C52B 1.3900 n
C52B C53B 1.3900 n
C53B C54B 1.3900 n
C54B C55B 1.3900 n
C57 C62 1.384(12) n
C57 C58 1.396(12) n
C58 C59 1.374(12) n
C59 C60 1.368(12) n
C60 C61 1.374(13) n
C61 C62 1.386(13) n
O12A C71A 1.02(3) n
O12A C68A 1.444(19) n
C65A C66A 1.3900 n
C65A C70A 1.3900 n
C66A C67A 1.3900 n
C67A C68A 1.3900 n
C68A C69A 1.3900 n
C69A C70A 1.3900 n
O12B C71B 1.26(5) n
O12B C68B 1.43(3) n
C65B C66B 1.3900 n
C65B C70B 1.3900 n
C66B C67B 1.3900 n
C67B C68B 1.3900 n
C68B C69B 1.3900 n
C69B C70B 1.3900 n
C72 C77 1.333(16) n
C72 C73 1.350(15) n
C73 C74 1.403(16) n
C74 C75 1.322(19) n
C75 C76 1.35(2) n
C76 C77 1.385(19) n
O14A C86A 1.04(4) n
O14A C83A 1.39(2) n
C80A C81A 1.3900 n
C80A C85A 1.3900 n
C81A C82A 1.3900 n
C82A C83A 1.3900 n
C83A C84A 1.3900 n
C84A C85A 1.3900 n
O14B C83B 1.388(14) n
O14B C86B 1.42(2) n
C80B C81B 1.3900 n
C80B C85B 1.3900 n
C81B C82B 1.3900 n
C82B C83B 1.3900 n
C83B C84B 1.3900 n
C84B C85B 1.3900 n
O15A C90A 1.415(16) n
O15A C93A 1.43(2) n
C87A C88A 1.3900 n
C87A C92A 1.3900 n
C88A C89A 1.3900 n
C89A C90A 1.3900 n
C90A C91A 1.3900 n
C91A C92A 1.3900 n
O15B C90B 1.32(2) n
O15B C93B 1.48(4) n
C87B C88B 1.3900 n
C87B C92B 1.3900 n
C88B C89B 1.3900 n
C89B C90B 1.3900 n
C90B C91B 1.3900 n
C91B C92B 1.3900 n
C94 C95 1.48(2) n
C96 C97 1.48(2) n
Cl1A C1SA 1.731(15) n
C1SA C2SA 1.3900 n
C1SA C6SA 1.3900 n
C2SA C3SA 1.3900 n
C3SA C4SA 1.3900 n
C4SA C5SA 1.3900 n
C5SA C6SA 1.3900 n
Cl1B C1SB 1.64(3) n
C1SB C2SB 1.3900 n
C1SB C6SB 1.3900 n
C2SB C3SB 1.3900 n
C3SB C4SB 1.3900 n
C4SB C5SB 1.3900 n
C5SB C6SB 1.3900 n
